data_2209179
loop_
_publ_author_name
'A. Ben Ali'
'M. Leblanc'
'V. Maisonneuve'

_publ_section_title
;
 Sodium ytterbium carbonate difluoride, NaYb(CO~3~)F~2~
;
_journal_coeditor_code HB2041
_journal_issue 6
_journal_name_full 'Acta Crystallographica Section E'
_journal_page_first i133
_journal_page_last i134
_journal_paper_doi 10.1107/S1600536806015716
_journal_volume 62
_journal_year 2006
_chemical_formula_iupac 'Na Yb (C O3) F2'
_chemical_formula_moiety 'C F2 O3 Yb, Na'
_chemical_formula_sum 'C F2 Na O3 Yb'
_chemical_formula_weight 294.04
_chemical_name_systematic
;
Sodium ytterbium carbonate difluoride, NaYb(CO~3~)F~2~
;
_space_group_IT_number 62
_symmetry_cell_setting orthorhombic
_symmetry_space_group_name_Hall '-P 2ac 2n'
_symmetry_space_group_name_H-M 'P n m a'
_atom_sites_solution_primary direct
_atom_sites_solution_secondary difmap
_audit_creation_method SHELXL-97
_cell_angle_alpha 90.00
_cell_angle_beta 90.00
_cell_angle_gamma 90.00
_cell_formula_units_Z 4
_cell_length_a 6.2430(10)
_cell_length_b 6.892(2)
_cell_length_c 9.127(2)
_cell_measurement_reflns_used 32
_cell_measurement_temperature 298(2)
_cell_measurement_theta_max 32
_cell_measurement_theta_min 28
_cell_volume 392.71(16)
_computing_cell_refinement STADI4
_computing_data_collection 'STADI4 (Stoe & Cie, 1998)'
_computing_data_reduction 'X-RED32 (Stoe & Cie, 1998)'
_computing_molecular_graphics 'DIAMOND (Brandenburg, 2001)'
_computing_publication_material 'enCIFer (Version 1.0; Allen <i>et al.</i>, 2004)'
_computing_structure_refinement 'SHELXL97 (Sheldrick, 1997)'
_computing_structure_solution 'SHELXS86 (Sheldrick, 1985)'
_diffrn_ambient_temperature 298(2)
_diffrn_measured_fraction_theta_full 0.990
_diffrn_measured_fraction_theta_max 0.990
_diffrn_measurement_device_type 'Siemens AED2'
_diffrn_measurement_method 2\q/\w
_diffrn_radiation_monochromator graphite
_diffrn_radiation_source 'fine-focus sealed tube'
_diffrn_radiation_type MoK\a
_diffrn_radiation_wavelength 0.71073
_diffrn_reflns_av_R_equivalents 0.0000
_diffrn_reflns_av_sigmaI/netI 0.0203
_diffrn_reflns_limit_h_max 8
_diffrn_reflns_limit_h_min 0
_diffrn_reflns_limit_k_max 9
_diffrn_reflns_limit_k_min 0
_diffrn_reflns_limit_l_max 12
_diffrn_reflns_limit_l_min 0
_diffrn_reflns_number 609
_diffrn_reflns_theta_full 29.99
_diffrn_reflns_theta_max 29.99
_diffrn_reflns_theta_min 3.70
_diffrn_standards_decay_% 15
_diffrn_standards_interval_time 120
_diffrn_standards_number 3
_exptl_absorpt_coefficient_mu 23.863
_exptl_absorpt_correction_T_max 0.39
_exptl_absorpt_correction_T_min 0.07
_exptl_absorpt_correction_type gaussian
_exptl_absorpt_process_details '(SHELX76; Sheldrick, 1976)'
_exptl_crystal_colour colorless
_exptl_crystal_density_diffrn 4.973
_exptl_crystal_density_meas 4.950(10)
_exptl_crystal_density_method pycnometery
_exptl_crystal_description parallelepiped
_exptl_crystal_F_000 516
_exptl_crystal_size_max 0.15
_exptl_crystal_size_mid 0.10
_exptl_crystal_size_min 0.04
_refine_diff_density_max 2.151
_refine_diff_density_min -2.317
_refine_ls_extinction_method none
_refine_ls_goodness_of_fit_ref 1.125
_refine_ls_matrix_type full
_refine_ls_number_parameters 46
_refine_ls_number_reflns 609
_refine_ls_number_restraints 0
_refine_ls_restrained_S_all 1.125
_refine_ls_R_factor_all 0.0389
_refine_ls_R_factor_gt 0.0298
_refine_ls_shift/su_max 0.000
_refine_ls_shift/su_mean 0.000
_refine_ls_structure_factor_coef Fsqd
_refine_ls_weighting_details 'calc w=1/[\s^2^(Fo^2^)+(0.0460P)^2^+2.2577P] where P=(Fo^2^+2Fc^2^)/3'
_refine_ls_weighting_scheme calc
_refine_ls_wR_factor_gt 0.0722
_refine_ls_wR_factor_ref 0.0770
_reflns_number_gt 523
_reflns_number_total 609
_reflns_threshold_expression I>2\s(I)
_cod_data_source_file hb2041.cif
_cod_data_source_block I
_cod_depositor_comments
;
The following automatic conversions were performed:
'_exptl_absorpt_correction_type' value 'Gaussian' changed to 'gaussian'
according to '/home/saulius/struct/CIF-dictionaries/cif_core.dic'
dictionary named 'cif_core.dic' version 2.4.1 from 2010-06-29.

Automatic conversion script
Id: cif_fix_enum 1527 2010-12-29 10:47:43Z saulius 

The following automatic conversions were performed:

'_exptl_absorpt_correction_type' value 'Gaussian' changed to
'gaussian' according to
/home/saulius/struct/CIF-dictionaries/cif_core.dic dictionary named
'cif_core.dic' version 2.4.1 from 2010-06-29.

Automatic conversion script
Id: cif_fix_values 1715 2011-07-08 13:25:40Z adriana 
;
_cod_database_code 2209179
_cod_database_fobs_code 2209179

loop_
_symmetry_equiv_pos_as_xyz
'x, y, z'
'-x+1/2, -y, z+1/2'
'x+1/2, -y+1/2, -z+1/2'
'-x, y+1/2, -z'
'-x, -y, -z'
'x-1/2, y, -z-1/2'
'-x-1/2, y-1/2, z-1/2'
'x, -y-1/2, z'

loop_
_atom_site_type_symbol
_atom_site_label
_atom_site_fract_x
_atom_site_fract_y
_atom_site_fract_z
_atom_site_U_iso_or_equiv
_atom_site_adp_type
_atom_site_calc_flag
_atom_site_refinement_flags
_atom_site_occupancy
Na Na 0.1691(7) 0.2500 0.2173(5) 0.0208(11) Uani d S 1
Yb Yb 0.01201(5) 0.2500 0.57782(4) 0.00582(15) Uani d S 1
C C 0.4582(15) 0.2500 0.5622(11) 0.0093(17) Uani d S 1
O O1 0.3673(11) 0.2500 0.6888(7) 0.0106(14) Uani d S 1
O O2 0.6586(12) 0.2500 0.5451(9) 0.022(2) Uani d S 1
O O3 0.3346(11) 0.2500 0.4501(8) 0.0174(18) Uani d S 1
F F -0.0432(7) 0.4407(7) 0.3710(5) 0.0138(8) Uani d . 1

loop_
_atom_site_aniso_label
_atom_site_aniso_U_11
_atom_site_aniso_U_22
_atom_site_aniso_U_33
_atom_site_aniso_U_12
_atom_site_aniso_U_13
_atom_site_aniso_U_23
Na 0.0145(19) 0.035(3) 0.013(2) 0.000 0.0026(16) 0.000
Yb 0.0063(2) 0.0045(2) 0.0066(2) 0.000 0.00015(13) 0.000
C 0.005(3) 0.009(5) 0.014(4) 0.000 0.004(3) 0.000
O1 0.012(3) 0.016(4) 0.004(3) 0.000 0.001(2) 0.000
O2 0.008(3) 0.046(6) 0.013(4) 0.000 0.000(3) 0.000
O3 0.009(3) 0.035(5) 0.008(3) 0.000 -0.001(2) 0.000
F 0.0196(19) 0.009(2) 0.0134(18) -0.0014(18) -0.0016(16) -0.0003(16)

loop_
_atom_type_symbol
_atom_type_description
_atom_type_scat_dispersion_real
_atom_type_scat_dispersion_imag
_atom_type_scat_source
C C 0.0033 0.0016 'International Tables Vol C Tables 4.2.6.8 and 6.1.1.4'
O O 0.0106 0.0060 'International Tables Vol C Tables 4.2.6.8 and 6.1.1.4'
F F 0.0171 0.0103 'International Tables Vol C Tables 4.2.6.8 and 6.1.1.4'
Na Na 0.0362 0.0249 'International Tables Vol C Tables 4.2.6.8 and 6.1.1.4'
Yb Yb -0.3850 5.5486 'International Tables Vol C Tables 4.2.6.8 and 6.1.1.4'

loop_
_geom_angle_atom_site_label_1
_geom_angle_atom_site_label_2
_geom_angle_atom_site_label_3
_geom_angle_site_symmetry_1
_geom_angle_site_symmetry_3
_geom_angle
_geom_angle_publ_flag
F Na F . 8_565 68.5(2) ?
F Na O3 . . 73.0(2) ?
F Na O3 8_565 . 73.0(2) ?
F Na F . 6_656 108.8(2) ?
F Na F 8_565 6_656 161.4(3) ?
O3 Na F . 6_656 88.5(2) ?
F Na F . 3 161.4(3) ?
F Na F 8_565 3 108.83(19) ?
O3 Na F . 3 88.5(2) ?
F Na F 6_656 3 67.5(3) ?
F Na O2 . 6_556 125.8(2) ?
F Na O2 8_565 6_556 125.8(2) ?
O3 Na O2 . 6_556 155.7(3) ?
F Na O2 6_656 6_556 71.4(2) ?
F Na O2 3 6_556 71.4(2) ?
F Na O3 . 6_556 84.1(2) ?
F Na O3 8_565 6_556 84.1(2) ?
O3 Na O3 . 6_556 152.1(3) ?
F Na O3 6_656 6_556 114.3(2) ?
F Na O3 3 6_556 114.3(2) ?
O2 Na O3 6_556 6_556 52.2(3) ?
F Yb F 5_566 4_546 153.3(2) ?
F Yb O2 5_566 1_455 96.70(12) ?
F Yb O2 4_546 1_455 96.70(12) ?
F Yb O1 5_566 6_557 80.71(12) ?
F Yb O1 4_546 6_557 80.71(12) ?
O2 Yb O1 1_455 6_557 74.7(3) ?
F Yb F 5_566 8_565 137.39(13) ?
F Yb F 4_546 8_565 68.66(18) ?
O2 Yb F 1_455 8_565 75.2(2) ?
O1 Yb F 6_557 8_565 133.57(16) ?
F Yb F 5_566 . 68.66(18) ?
F Yb F 4_546 . 137.39(13) ?
O2 Yb F 1_455 . 75.2(2) ?
O1 Yb F 6_557 . 133.57(15) ?
F Yb F 8_565 . 68.8(2) ?
F Yb O3 5_566 . 91.71(12) ?
F Yb O3 4_546 . 91.71(12) ?
O2 Yb O3 1_455 . 142.2(3) ?
O1 Yb O3 6_557 . 143.0(3) ?
F Yb O3 8_565 . 73.84(18) ?
F Yb O3 . . 73.84(18) ?
F Yb O1 5_566 . 80.25(12) ?
F Yb O1 4_546 . 80.25(12) ?
O2 Yb O1 1_455 . 163.2(3) ?
O1 Yb O1 6_557 . 88.44(12) ?
F Yb O1 8_565 . 118.16(17) ?
F Yb O1 . . 118.16(17) ?
O3 Yb O1 . . 54.6(3) ?
O2 C O3 . . 119.9(9) n
O2 C O1 . . 123.3(10) n
O3 C O1 . . 116.8(8) n
C O1 Yb . 6_657 130.9(6) ?
C O1 Yb . . 91.6(6) ?
Yb O1 Yb 6_657 . 137.5(3) ?
C O2 Yb . 1_655 165.1(8) ?
C O2 Na . 6_656 98.7(7) ?
Yb O2 Na 1_655 6_656 96.1(3) ?
C O3 Yb . . 97.0(6) ?
C O3 Na . . 168.9(7) ?
Yb O3 Na . . 94.1(3) ?
C O3 Na . 6_656 89.2(6) ?
Yb O3 Na . 6_656 173.9(4) ?
Na O3 Na . 6_656 79.7(2) ?
Yb F Yb 5_566 . 111.34(18) ?
Yb F Na 5_566 . 128.7(2) ?
Yb F Na . . 94.91(19) ?
Yb F Na 5_566 6_556 132.9(2) ?
Yb F Na . 6_556 94.30(18) ?
Na F Na . 6_556 85.04(15) ?

loop_
_geom_bond_atom_site_label_1
_geom_bond_atom_site_label_2
_geom_bond_site_symmetry_2
_geom_bond_distance
_geom_bond_publ_flag
Na F . 2.336(6) y
Na F 8_565 2.336(6) y
Na O3 . 2.363(9) y
Na F 6_656 2.367(6) y
Na F 3 2.367(6) y
Na O2 6_556 2.395(10) y
Na O3 6_556 2.587(9) y
Yb F 5_566 2.191(5) y
Yb F 4_546 2.191(5) y
Yb O2 1_455 2.227(8) y
Yb O1 6_557 2.314(7) y
Yb F 8_565 2.326(4) y
Yb F . 2.326(4) y
Yb O3 . 2.327(7) y
Yb O1 . 2.439(7) y
C O2 . 1.261(11) y
C O3 . 1.282(12) y
C O1 . 1.287(11) y
O1 Yb 6_657 2.314(7) ?
O2 Yb 1_655 2.227(8) ?
O2 Na 6_656 2.395(10) ?
O3 Na 6_656 2.587(9) ?
F Yb 5_566 2.191(5) ?
F Na 6_556 2.367(6) ?
